data_7031335
loop_
_publ_author_name
'Zehnder, Thomas N.'
'Blacque, Olivier'
'Venkatesan, Koushik'

_publ_section_title
;
 Luminescent monocyclometalated cationic gold(iii) complexes: synthesis,
 photophysical characterization and catalytic investigations.
;
_journal_issue 31
_journal_name_full 'Dalton transactions (Cambridge, England : 2003)'
_journal_page_first 11959
_journal_page_last 11972
_journal_paper_doi 10.1039/c4dt01187b
_journal_volume 43
_journal_year 2014
_chemical_formula_moiety '2(C23 H19 Au F9 N O3 P), 2(C F3 O3 S), H2 O'
_chemical_formula_sum 'C48 H40 Au2 F24 N2 O13 P2 S2'
_chemical_formula_weight 1828.81
_chemical_name_systematic
;(phosphite-\k<i>P</i>)[2-(pyridin-2-yl-\k<i>N</i>)phenyl-\k<i>C</i>^1^][2,4,6-tris(trifluoromethyl)phenyl]gold(+) trifluoromethanesulfonate(-) water solvate
 2/2/1
;
_space_group_IT_number 2
_symmetry_cell_setting triclinic
_symmetry_space_group_name_Hall '-P 1'
_symmetry_space_group_name_H-M 'P -1'
_atom_sites_solution_hydrogens geom
_atom_sites_solution_primary direct
_atom_sites_solution_secondary difmap
_audit_creation_method SHELXL-97
_audit_update_record
;
2013-10-30 # Formatted by publCIF
;
_cell_angle_alpha 75.678(3)
_cell_angle_beta 76.534(3)
_cell_angle_gamma 72.228(3)
_cell_formula_units_Z 1
_cell_length_a 8.5077(3)
_cell_length_b 13.2966(4)
_cell_length_c 14.1736(5)
_cell_measurement_reflns_used 9946
_cell_measurement_temperature 183(2)
_cell_measurement_theta_max 30.3
_cell_measurement_theta_min 3.0
_cell_volume 1457.72(9)
_computing_cell_refinement
;
CrysAlisPro, version 1.171.36.20 ((Agilent Technologies, 2012)
;
_computing_data_collection
;
CrysAlisPro, version 1.171.36.20 (Agilent Technologies, 2012)
;
_computing_data_reduction
;
CrysAlisPro, version 1.171.36.20 (Agilent Technologies, 2012)
;
_computing_molecular_graphics
;
<i>ORTEP-3 for Windows</i> (Farrugia, 1997) and/or <i>Mercury</i> (Macrae et
al.,
2006)
;
_computing_publication_material
; 
<i>WinGX</i> (Farrugia, 1999), <i>PLATON for Windows</i> (Spek, 2003) and
<i>publCIF</i> (Westrip, 2010)
;
_computing_structure_refinement ' SHELXL97 (Sheldrick, 2008)'
_computing_structure_solution ' SHELXS97 (Sheldrick, 2008) '
_diffrn_ambient_temperature 183(2)
_diffrn_detector_area_resol_mean 10.4498
_diffrn_measured_fraction_theta_full 0.999
_diffrn_measured_fraction_theta_max 0.999
_diffrn_measurement_device_type 'Xcalibur, Ruby'
_diffrn_measurement_method 'omega scans'
_diffrn_radiation_monochromator graphite
_diffrn_radiation_source 'Enhance (Mo) X-ray Source'
_diffrn_radiation_type MoK\a
_diffrn_radiation_wavelength 0.71073
_diffrn_reflns_av_R_equivalents 0.0349
_diffrn_reflns_av_sigmaI/netI 0.0372
_diffrn_reflns_limit_h_max 10
_diffrn_reflns_limit_h_min -10
_diffrn_reflns_limit_k_max 16
_diffrn_reflns_limit_k_min -16
_diffrn_reflns_limit_l_max 17
_diffrn_reflns_limit_l_min -17
_diffrn_reflns_number 17086
_diffrn_reflns_theta_full 26.37
_diffrn_reflns_theta_max 26.37
_diffrn_reflns_theta_min 3.01
_diffrn_standards_number 0
_exptl_absorpt_coefficient_mu 5.293
_exptl_absorpt_correction_T_max 0.311
_exptl_absorpt_correction_T_min 0.210
_exptl_absorpt_correction_type analytical
_exptl_absorpt_process_details
;
CrysAlisPro, Version 1.171.36.20 (Agilent Technologies, 2012) -
Analytical numeric absorption correction using a multifaceted crystal model
 based on expressions derived by R.C. Clark & J.S. Reid (1995)
;
_exptl_crystal_colour colourless
_exptl_crystal_density_diffrn 2.083
_exptl_crystal_density_method 'not measured'
_exptl_crystal_description block
_exptl_crystal_F_000 882
_exptl_crystal_size_max 0.49
_exptl_crystal_size_mid 0.41
_exptl_crystal_size_min 0.31
_refine_diff_density_max 3.914
_refine_diff_density_min -0.895
_refine_diff_density_rms 0.161
_refine_ls_extinction_method none
_refine_ls_goodness_of_fit_ref 1.081
_refine_ls_hydrogen_treatment mixed
_refine_ls_matrix_type full
_refine_ls_number_parameters 433
_refine_ls_number_reflns 5971
_refine_ls_number_restraints 3
_refine_ls_restrained_S_all 1.081
_refine_ls_R_factor_all 0.0390
_refine_ls_R_factor_gt 0.0356
_refine_ls_shift/su_max 0.001
_refine_ls_shift/su_mean 0.000
_refine_ls_structure_factor_coef Fsqd
_refine_ls_weighting_details 'w=1/[\s^2^(Fo^2^)+(0.0591P)^2^+0.7191P] where P=(Fo^2^+2Fc^2^)/3'
_refine_ls_weighting_scheme calc
_refine_ls_wR_factor_gt 0.0906
_refine_ls_wR_factor_ref 0.0933
_reflns_number_gt 5550
_reflns_number_total 5971
_reflns_threshold_expression >2sigma(I)
_cod_data_source_file c4dt01187b2.cif
_cod_data_source_block 6
_cod_depositor_comments 'Adding full bibliography for 7031331--7031336.cif.'
_cod_original_cell_volume 1457.72(8)
_cod_database_code 7031335

loop_
_symmetry_equiv_pos_as_xyz
'x, y, z'
'-x, -y, -z'

loop_
_atom_site_label
_atom_site_type_symbol
_atom_site_fract_x
_atom_site_fract_y
_atom_site_fract_z
_atom_site_U_iso_or_equiv
_atom_site_adp_type
_atom_site_occupancy
_atom_site_symmetry_multiplicity
_atom_site_calc_flag
_atom_site_refinement_flags
C1 C -0.1726(8) 0.4397(4) 0.0891(4) 0.0409(13) Uani 1 1 d .
H1 H -0.1727 0.4692 0.1422 0.049 Uiso 1 1 calc R
C2 C -0.2724(8) 0.4994(5) 0.0210(4) 0.0455(15) Uani 1 1 d .
H2 H -0.3370 0.5686 0.0270 0.055 Uiso 1 1 calc R
C3 C -0.2756(8) 0.4557(5) -0.0556(4) 0.0415(13) Uani 1 1 d .
H3 H -0.3437 0.4947 -0.1021 0.050 Uiso 1 1 calc R
C4 C -0.1770(7) 0.3529(4) -0.0639(4) 0.0336(11) Uani 1 1 d .
H4 H -0.1808 0.3219 -0.1151 0.040 Uiso 1 1 calc R
C5 C -0.0727(6) 0.2967(4) 0.0041(3) 0.0283(10) Uani 1 1 d .
C6 C 0.0437(6) 0.1902(4) 0.0001(3) 0.0266(10) Uani 1 1 d .
C7 C 0.0632(7) 0.1354(4) -0.0760(4) 0.0321(11) Uani 1 1 d .
H7 H -0.0019 0.1652 -0.1255 0.039 Uiso 1 1 calc R
C8 C 0.1796(7) 0.0365(4) -0.0776(4) 0.0374(12) Uani 1 1 d .
H8 H 0.1914 -0.0003 -0.1278 0.045 Uiso 1 1 calc R
C9 C 0.2770(7) -0.0071(4) -0.0060(4) 0.0356(12) Uani 1 1 d .
H9 H 0.3558 -0.0730 -0.0083 0.043 Uiso 1 1 calc R
C10 C 0.2593(7) 0.0466(4) 0.0710(4) 0.0337(11) Uani 1 1 d .
H10 H 0.3255 0.0161 0.1198 0.040 Uiso 1 1 calc R
C11 C 0.1436(6) 0.1447(4) 0.0739(3) 0.0275(10) Uani 1 1 d .
C12 C 0.0212(9) 0.5350(5) 0.3164(5) 0.0558(17) Uani 1 1 d .
H12A H -0.0893 0.5417 0.3546 0.084 Uiso 1 1 calc R
H12B H 0.0241 0.6003 0.2690 0.084 Uiso 1 1 calc R
H12C H 0.1001 0.5222 0.3594 0.084 Uiso 1 1 calc R
C13 C 0.0075(9) 0.3183(5) 0.4946(4) 0.0517(16) Uani 1 1 d .
H13A H 0.0915 0.3511 0.4982 0.077 Uiso 1 1 calc R
H13B H 0.0023 0.2594 0.5494 0.077 Uiso 1 1 calc R
H13C H -0.0993 0.3705 0.4970 0.077 Uiso 1 1 calc R
C14 C -0.3233(8) 0.3430(5) 0.3656(6) 0.0561(17) Uani 1 1 d .
H14A H -0.2971 0.2812 0.3357 0.084 Uiso 1 1 calc R
H14B H -0.4303 0.3893 0.3527 0.084 Uiso 1 1 calc R
H14C H -0.3268 0.3201 0.4357 0.084 Uiso 1 1 calc R
C15 C 0.2430(6) 0.1226(4) 0.2631(3) 0.0253(10) Uani 1 1 d .
C16 C 0.4076(6) 0.1270(4) 0.2550(3) 0.0252(9) Uani 1 1 d .
C17 C 0.5198(6) 0.0463(4) 0.3068(4) 0.0284(10) Uani 1 1 d .
H17 H 0.6281 0.0518 0.3014 0.034 Uiso 1 1 calc R
C18 C 0.4716(7) -0.0430(4) 0.3671(4) 0.0295(11) Uani 1 1 d .
C19 C 0.3109(6) -0.0493(4) 0.3757(4) 0.0288(10) Uani 1 1 d .
H19 H 0.2780 -0.1089 0.4156 0.035 Uiso 1 1 calc R
C20 C 0.1965(6) 0.0329(4) 0.3252(4) 0.0279(10) Uani 1 1 d .
C21 C 0.4694(6) 0.2213(4) 0.1928(4) 0.0311(11) Uani 1 1 d .
C22 C 0.5964(7) -0.1290(4) 0.4199(4) 0.0399(13) Uani 1 1 d .
C23 C 0.0226(7) 0.0190(4) 0.3407(4) 0.0346(11) Uani 1 1 d .
C24 C 0.4599(8) 0.2715(4) 0.8081(4) 0.0432(13) Uani 1 1 d .
N1 N -0.0736(5) 0.3392(3) 0.0825(3) 0.0300(9) Uani 1 1 d .
O1 O 0.0641(5) 0.4471(3) 0.2659(3) 0.0433(9) Uani 1 1 d .
O2 O 0.0498(5) 0.2788(3) 0.4033(3) 0.0387(9) Uani 1 1 d .
O3 O -0.1979(5) 0.3999(3) 0.3253(3) 0.0364(8) Uani 1 1 d .
O4 O 0.7699(6) 0.2597(4) 0.7406(4) 0.0662(14) Uani 1 1 d .
O5 O 0.5777(7) 0.4347(4) 0.7552(4) 0.0706(15) Uani 1 1 d .
O6 O 0.5732(7) 0.3419(5) 0.6282(3) 0.0733(15) Uani 1 1 d .
F1 F 0.4013(5) 0.3098(3) 0.2313(3) 0.0537(9) Uani 1 1 d .
F2 F 0.4347(5) 0.2475(3) 0.1019(2) 0.0555(10) Uani 1 1 d .
F3 F 0.6350(4) 0.2035(3) 0.1838(3) 0.0481(8) Uani 1 1 d .
F4 F 0.6811(5) -0.0900(3) 0.4637(3) 0.0517(9) Uani 1 1 d .
F5 F 0.5235(6) -0.1917(4) 0.4940(4) 0.0964(19) Uani 1 1 d .
F6 F 0.7072(7) -0.1898(4) 0.3640(4) 0.100(2) Uani 1 1 d .
F7 F -0.0970(4) 0.1071(3) 0.3648(3) 0.0634(11) Uani 1 1 d .
F8 F -0.0142(5) -0.0001(4) 0.2627(3) 0.0643(11) Uani 1 1 d .
F9 F -0.0039(5) -0.0602(3) 0.4155(3) 0.0576(10) Uani 1 1 d .
F10 F 0.4789(7) 0.2600(3) 0.9011(3) 0.0755(13) Uani 1 1 d .
F11 F 0.4722(5) 0.1744(3) 0.7944(3) 0.0605(10) Uani 1 1 d .
F12 F 0.3042(5) 0.3313(4) 0.8016(4) 0.0757(13) Uani 1 1 d .
P1 P -0.00665(17) 0.34506(10) 0.30377(9) 0.0285(3) Uani 1 1 d .
S1 S 0.6121(2) 0.33382(12) 0.72316(11) 0.0456(3) Uani 1 1 d .
Au1 Au 0.08050(2) 0.237166(12) 0.181253(11) 0.02537(8) Uani 1 1 d .
O7 O -0.3177(10) 0.5420(6) 0.5018(6) 0.0438(19) Uani 0.50 1 d PD
H20 H -0.345(14) 0.499(7) 0.467(9) 0.066 Uiso 0.50 1 d PD
H21 H -0.400(12) 0.609(5) 0.496(10) 0.066 Uiso 0.50 1 d PD

loop_
_atom_site_aniso_label
_atom_site_aniso_U_11
_atom_site_aniso_U_22
_atom_site_aniso_U_33
_atom_site_aniso_U_23
_atom_site_aniso_U_13
_atom_site_aniso_U_12
C1 0.046(3) 0.032(3) 0.042(3) -0.015(2) -0.012(3) 0.003(2)
C2 0.052(4) 0.034(3) 0.041(3) -0.007(2) -0.015(3) 0.008(3)
C3 0.043(3) 0.044(3) 0.030(3) -0.003(2) -0.013(2) 0.000(2)
C4 0.038(3) 0.040(3) 0.024(2) -0.007(2) -0.012(2) -0.006(2)
C5 0.024(3) 0.032(2) 0.029(2) -0.0055(19) -0.0051(19) -0.0078(19)
C6 0.027(3) 0.031(2) 0.023(2) -0.0068(18) -0.0019(18) -0.0085(19)
C7 0.036(3) 0.036(3) 0.028(3) -0.012(2) -0.007(2) -0.009(2)
C8 0.042(3) 0.040(3) 0.035(3) -0.020(2) -0.002(2) -0.012(2)
C9 0.035(3) 0.034(3) 0.037(3) -0.016(2) -0.003(2) -0.004(2)
C10 0.034(3) 0.033(3) 0.035(3) -0.012(2) -0.010(2) -0.002(2)
C11 0.028(3) 0.034(2) 0.023(2) -0.0088(19) -0.0082(19) -0.007(2)
C12 0.071(5) 0.047(3) 0.058(4) -0.022(3) 0.002(3) -0.029(3)
C13 0.062(4) 0.048(3) 0.036(3) -0.010(3) -0.016(3) 0.005(3)
C14 0.042(4) 0.046(3) 0.084(5) -0.016(3) -0.012(3) -0.013(3)
C15 0.028(3) 0.027(2) 0.022(2) -0.0084(18) -0.0065(18) -0.0038(19)
C16 0.029(3) 0.031(2) 0.020(2) -0.0102(18) -0.0038(18) -0.0093(19)
C17 0.022(2) 0.033(2) 0.034(3) -0.012(2) -0.0072(19) -0.0078(19)
C18 0.030(3) 0.029(2) 0.035(3) -0.010(2) -0.011(2) -0.008(2)
C19 0.030(3) 0.027(2) 0.032(3) -0.0049(19) -0.008(2) -0.010(2)
C20 0.026(3) 0.031(2) 0.031(2) -0.0085(19) -0.0066(19) -0.0093(19)
C21 0.029(3) 0.029(2) 0.035(3) -0.007(2) -0.005(2) -0.007(2)
C22 0.039(3) 0.034(3) 0.049(3) -0.004(2) -0.020(3) -0.008(2)
C23 0.031(3) 0.032(3) 0.042(3) -0.006(2) -0.009(2) -0.009(2)
C24 0.053(4) 0.037(3) 0.036(3) -0.009(2) -0.008(3) -0.006(3)
N1 0.029(2) 0.030(2) 0.030(2) -0.0070(17) -0.0082(17) -0.0017(17)
O1 0.054(3) 0.038(2) 0.044(2) -0.0154(17) -0.0013(18) -0.0187(19)
O2 0.043(2) 0.0375(19) 0.034(2) -0.0142(16) -0.0112(16) 0.0001(17)
O3 0.031(2) 0.042(2) 0.035(2) -0.0104(16) -0.0069(15) -0.0038(16)
O4 0.050(3) 0.077(3) 0.074(3) -0.028(3) -0.019(3) -0.003(3)
O5 0.082(4) 0.042(3) 0.099(4) -0.005(3) -0.038(3) -0.021(3)
O6 0.080(4) 0.109(4) 0.036(3) 0.001(3) -0.016(2) -0.039(3)
F1 0.057(2) 0.0355(17) 0.068(2) -0.0206(16) 0.0093(18) -0.0181(16)
F2 0.070(3) 0.064(2) 0.0389(19) 0.0115(16) -0.0159(17) -0.040(2)
F3 0.0286(17) 0.0477(18) 0.064(2) -0.0011(16) -0.0032(15) -0.0155(15)
F4 0.050(2) 0.052(2) 0.062(2) -0.0067(17) -0.0347(18) -0.0112(17)
F5 0.069(3) 0.083(3) 0.131(4) 0.064(3) -0.063(3) -0.045(3)
F6 0.093(4) 0.101(4) 0.092(3) -0.056(3) -0.061(3) 0.060(3)
F7 0.0256(19) 0.048(2) 0.109(3) -0.016(2) 0.0007(19) -0.0074(15)
F8 0.051(2) 0.111(3) 0.053(2) -0.019(2) -0.0129(18) -0.047(2)
F9 0.038(2) 0.057(2) 0.071(3) 0.0173(18) -0.0118(18) -0.0249(17)
F10 0.120(4) 0.064(2) 0.033(2) -0.0138(18) -0.002(2) -0.015(2)
F11 0.076(3) 0.044(2) 0.065(2) -0.0148(18) -0.005(2) -0.0226(19)
F12 0.046(3) 0.068(3) 0.099(3) -0.015(2) 0.002(2) -0.007(2)
P1 0.0305(7) 0.0299(6) 0.0266(6) -0.0108(5) -0.0064(5) -0.0046(5)
S1 0.0496(9) 0.0482(8) 0.0437(8) -0.0038(6) -0.0159(7) -0.0174(7)
Au1 0.02706(13) 0.02517(11) 0.02474(12) -0.00883(7) -0.00675(8) -0.00307(8)
O7 0.039(5) 0.039(4) 0.045(5) -0.009(3) -0.007(3) 0.002(3)

loop_
_atom_type_symbol
_atom_type_description
_atom_type_scat_dispersion_real
_atom_type_scat_dispersion_imag
_atom_type_scat_source
C C 0.0033 0.0016 'International Tables Vol C Tables 4.2.6.8 and 6.1.1.4'
H H 0.0000 0.0000 'International Tables Vol C Tables 4.2.6.8 and 6.1.1.4'
N N 0.0061 0.0033 'International Tables Vol C Tables 4.2.6.8 and 6.1.1.4'
O O 0.0106 0.0060 'International Tables Vol C Tables 4.2.6.8 and 6.1.1.4'
F F 0.0171 0.0103 'International Tables Vol C Tables 4.2.6.8 and 6.1.1.4'
P P 0.1023 0.0942 'International Tables Vol C Tables 4.2.6.8 and 6.1.1.4'
S S 0.1246 0.1234 'International Tables Vol C Tables 4.2.6.8 and 6.1.1.4'
Au Au -2.0133 8.8022 'International Tables Vol C Tables 4.2.6.8 and 6.1.1.4'

loop_
_geom_angle_atom_site_label_1
_geom_angle_atom_site_label_2
_geom_angle_atom_site_label_3
_geom_angle
N1 C1 C2 122.7(5)
N1 C1 H1 118.6
C2 C1 H1 118.6
C3 C2 C1 118.9(5)
C3 C2 H2 120.5
C1 C2 H2 120.5
C2 C3 C4 119.7(5)
C2 C3 H3 120.2
C4 C3 H3 120.2
C5 C4 C3 119.8(5)
C5 C4 H4 120.1
C3 C4 H4 120.1
N1 C5 C4 120.4(4)
N1 C5 C6 114.8(4)
C4 C5 C6 124.8(4)
C7 C6 C11 119.5(4)
C7 C6 C5 122.5(4)
C11 C6 C5 117.9(4)
C8 C7 C6 119.8(5)
C8 C7 H7 120.1
C6 C7 H7 120.1
C9 C8 C7 120.4(5)
C9 C8 H8 119.8
C7 C8 H8 119.8
C8 C9 C10 120.6(5)
C8 C9 H9 119.7
C10 C9 H9 119.7
C11 C10 C9 119.7(5)
C11 C10 H10 120.1
C9 C10 H10 120.1
C10 C11 C6 119.9(4)
C10 C11 Au1 128.3(4)
C6 C11 Au1 111.7(3)
O1 C12 H12A 109.5
O1 C12 H12B 109.5
H12A C12 H12B 109.5
O1 C12 H12C 109.5
H12A C12 H12C 109.5
H12B C12 H12C 109.5
O2 C13 H13A 109.5
O2 C13 H13B 109.5
H13A C13 H13B 109.5
O2 C13 H13C 109.5
H13A C13 H13C 109.5
H13B C13 H13C 109.5
O3 C14 H14A 109.5
O3 C14 H14B 109.5
H14A C14 H14B 109.5
O3 C14 H14C 109.5
H14A C14 H14C 109.5
H14B C14 H14C 109.5
C16 C15 C20 117.3(4)
C16 C15 Au1 121.5(3)
C20 C15 Au1 121.0(4)
C17 C16 C15 121.3(4)
C17 C16 C21 116.8(4)
C15 C16 C21 121.8(4)
C16 C17 C18 120.4(5)
C16 C17 H17 119.8
C18 C17 H17 119.8
C19 C18 C17 119.3(5)
C19 C18 C22 121.8(5)
C17 C18 C22 118.9(5)
C18 C19 C20 120.5(5)
C18 C19 H19 119.8
C20 C19 H19 119.8
C19 C20 C15 121.2(5)
C19 C20 C23 116.3(4)
C15 C20 C23 122.5(4)
F2 C21 F1 105.8(4)
F2 C21 F3 106.8(4)
F1 C21 F3 106.0(4)
F2 C21 C16 113.2(4)
F1 C21 C16 112.1(4)
F3 C21 C16 112.4(4)
F6 C22 F5 108.0(6)
F6 C22 F4 106.3(5)
F5 C22 F4 103.6(5)
F6 C22 C18 114.1(5)
F5 C22 C18 111.7(5)
F4 C22 C18 112.4(4)
F8 C23 F9 107.1(4)
F8 C23 F7 106.1(5)
F9 C23 F7 104.4(5)
F8 C23 C20 113.9(4)
F9 C23 C20 112.5(4)
F7 C23 C20 112.2(4)
F11 C24 F10 106.4(5)
F11 C24 F12 108.3(6)
F10 C24 F12 106.5(5)
F11 C24 S1 112.9(4)
F10 C24 S1 110.9(5)
F12 C24 S1 111.5(4)
C1 N1 C5 118.4(4)
C1 N1 Au1 127.4(4)
C5 N1 Au1 114.2(3)
C12 O1 P1 124.6(4)
C13 O2 P1 125.0(3)
C14 O3 P1 124.2(4)
O3 P1 O2 108.2(2)
O3 P1 O1 100.4(2)
O2 P1 O1 111.4(2)
O3 P1 Au1 116.00(15)
O2 P1 Au1 110.79(14)
O1 P1 Au1 109.64(15)
O6 S1 O4 114.3(3)
O6 S1 O5 115.6(3)
O4 S1 O5 114.7(3)
O6 S1 C24 103.9(3)
O4 S1 C24 103.8(3)
O5 S1 C24 102.3(3)
C15 Au1 C11 90.59(18)
C15 Au1 N1 171.53(15)
C11 Au1 N1 80.95(18)
C15 Au1 P1 91.54(13)
C11 Au1 P1 177.04(14)
N1 Au1 P1 96.92(12)
H20 O7 H21 107.4(12)

loop_
_geom_bond_atom_site_label_1
_geom_bond_atom_site_label_2
_geom_bond_distance
C1 N1 1.357(6)
C1 C2 1.369(8)
C1 H1 0.9300
C2 C3 1.361(8)
C2 H2 0.9300
C3 C4 1.385(7)
C3 H3 0.9300
C4 C5 1.383(7)
C4 H4 0.9300
C5 N1 1.363(6)
C5 C6 1.465(7)
C6 C7 1.399(7)
C6 C11 1.402(7)
C7 C8 1.385(7)
C7 H7 0.9300
C8 C9 1.364(8)
C8 H8 0.9300
C9 C10 1.402(7)
C9 H9 0.9300
C10 C11 1.377(7)
C10 H10 0.9300
C11 Au1 2.063(5)
C12 O1 1.429(7)
C12 H12A 0.9600
C12 H12B 0.9600
C12 H12C 0.9600
C13 O2 1.444(7)
C13 H13A 0.9600
C13 H13B 0.9600
C13 H13C 0.9600
C14 O3 1.426(7)
C14 H14A 0.9600
C14 H14B 0.9600
C14 H14C 0.9600
C15 C16 1.395(7)
C15 C20 1.400(7)
C15 Au1 2.041(5)
C16 C17 1.383(7)
C16 C21 1.506(7)
C17 C18 1.394(7)
C17 H17 0.9300
C18 C19 1.370(7)
C18 C22 1.484(7)
C19 C20 1.394(7)
C19 H19 0.9300
C20 C23 1.505(7)
C21 F2 1.326(6)
C21 F1 1.331(6)
C21 F3 1.336(6)
C22 F6 1.295(7)
C22 F5 1.327(7)
C22 F4 1.331(6)
C23 F8 1.317(6)
C23 F9 1.329(6)
C23 F7 1.354(6)
C24 F11 1.322(6)
C24 F10 1.331(6)
C24 F12 1.331(7)
C24 S1 1.802(7)
N1 Au1 2.085(4)
O1 P1 1.575(4)
O2 P1 1.562(4)
O3 P1 1.558(4)
O4 S1 1.436(5)
O5 S1 1.446(5)
O6 S1 1.431(5)
P1 Au1 2.3679(12)
O7 H20 0.950(5)
O7 H21 0.950(5)
